data_2013154
loop_
_publ_author_name
'Fahmy, Hesham'
'Zjawiony, Jordan K.'
'Khalifa, Sherief'
'Fronczek, Frank R.'

_publ_section_title
;
 A semi-synthetic analog of the cembranoid sarcophine
;
_journal_issue 2
_journal_name_full 'Acta Crystallographica Section C'
_journal_page_first o85
_journal_page_last o87
_journal_paper_doi 10.1107/S0108270103001288
_journal_volume 59
_journal_year 2003
_chemical_formula_moiety 'C20 H32 O4'
_chemical_formula_sum 'C20 H32 O4'
_chemical_formula_weight 336.46
_chemical_name_common 'sarcophine 13'
_chemical_name_systematic
;
2(R)-[(1E,3E,7S,8S,11E,13R)-13-hydroxy-4,8,12-trimethyl-
7,8-epoxycyclotetradeca-1,3,11-trien-1-yl]propane-1,2-diol
;
_space_group_IT_number 4
_symmetry_cell_setting monoclinic
_symmetry_space_group_name_Hall 'P 2yb'
_symmetry_space_group_name_H-M 'P 1 21 1'
_atom_sites_solution_hydrogens geom
_atom_sites_solution_primary direct
_atom_sites_solution_secondary difmap
_cell_angle_alpha 90
_cell_angle_beta 91.315(10)
_cell_angle_gamma 90
_cell_formula_units_Z 2
_cell_length_a 5.858(2)
_cell_length_b 8.232(2)
_cell_length_c 19.241(6)
_cell_measurement_reflns_used 2443
_cell_measurement_temperature 100
_cell_measurement_theta_max 30.0
_cell_measurement_theta_min 2.5
_cell_volume 927.6(5)
_computing_cell_refinement 'HKL SCALEPACK (Otwinowski & Minor 1997)'
_computing_data_collection 'COLLECT (Nonius, 2000)'
_computing_data_reduction 'HKL DENZO (Otwinowski & Minor 1997) and SCALEPACK'
_computing_molecular_graphics 'ORTEP-3 for Windows (Farrugia, 1997)'
_computing_publication_material SHELXL97
_computing_structure_refinement 'SHELXL97 (Sheldrick, 1997)'
_computing_structure_solution 'SIR97 (Altomare, et al., 1999)'
_diffrn_ambient_temperature 100
_diffrn_measured_fraction_theta_full 0.991
_diffrn_measured_fraction_theta_max 0.991
_diffrn_measurement_device 'Nonius KappaCCD area-detector (with Oxford Cryostream cooler)'
_diffrn_measurement_method '\w scans with \k offsets'
_diffrn_radiation_monochromator graphite
_diffrn_radiation_source 'fine-focus sealed tube'
_diffrn_radiation_type MoK\a
_diffrn_radiation_wavelength 0.71073
_diffrn_reflns_av_R_equivalents 0.021
_diffrn_reflns_av_sigmaI/netI 0.038
_diffrn_reflns_limit_h_max 8
_diffrn_reflns_limit_h_min -8
_diffrn_reflns_limit_k_max 11
_diffrn_reflns_limit_k_min -11
_diffrn_reflns_limit_l_max 27
_diffrn_reflns_limit_l_min -26
_diffrn_reflns_number 8313
_diffrn_reflns_theta_full 30.0
_diffrn_reflns_theta_max 30.0
_diffrn_reflns_theta_min 3.2
_diffrn_standards_decay_% <2
_diffrn_standards_number 0
_exptl_absorpt_coefficient_mu 0.082
_exptl_absorpt_correction_type none
_exptl_crystal_colour 'pale yellow'
_exptl_crystal_density_diffrn 1.205
_exptl_crystal_density_meas ?
_exptl_crystal_density_method 'not measured'
_exptl_crystal_description plate
_exptl_crystal_F_000 368
_exptl_crystal_size_max 0.32
_exptl_crystal_size_mid 0.22
_exptl_crystal_size_min 0.05
_refine_diff_density_max 0.22
_refine_diff_density_min -0.21
_refine_ls_abs_structure_details 'not determined; Friedel pairs averaged'
_refine_ls_extinction_method none
_refine_ls_goodness_of_fit_ref 1.043
_refine_ls_hydrogen_treatment mixed
_refine_ls_matrix_type full
_refine_ls_number_parameters 230
_refine_ls_number_reflns 2875
_refine_ls_number_restraints 1
_refine_ls_restrained_S_all 1.043
_refine_ls_R_factor_all 0.042
_refine_ls_R_factor_gt 0.036
_refine_ls_shift/su_max <0.001
_refine_ls_shift/su_mean 0.000
_refine_ls_structure_factor_coef Fsqd
_refine_ls_weighting_details 'calc w = 1/[\s^2^(Fo^2^)+(0.0385P)^2^+0.2001P] where P=(Fo^2^+2Fc^2^)/3'
_refine_ls_weighting_scheme calc
_refine_ls_wR_factor_gt 0.085
_refine_ls_wR_factor_ref 0.089
_reflns_number_gt 2647
_reflns_number_total 2875
_reflns_threshold_expression I>2\s(I)
_cod_data_source_file ga1004.cif
_cod_data_source_block I
_cod_depositor_comments
;
The following automatic conversions were performed:
'_symmetry_cell_setting' value 'Monoclinic' changed to 'monoclinic'
according to '/home/saulius/struct/CIF-dictionaries/cif_core.dic'
dictionary named 'cif_core.dic' version 2.4.1 from 2010-06-29.

Automatic conversion script
Id: cif_fix_enum 1527 2010-12-29 10:47:43Z saulius 

The following automatic conversions were performed:

'_symmetry_cell_setting' value 'Monoclinic' changed to 'monoclinic'
according to /home/saulius/struct/CIF-dictionaries/cif_core.dic
dictionary named 'cif_core.dic' version 2.4.1 from 2010-06-29.

Automatic conversion script
Id: cif_fix_values 1715 2011-07-08 13:25:40Z adriana 

The following automatic conversions were performed:

'_exptl_crystal_density_meas' value 'not measured' was changed to '?'
- the value is perceived as not measured.

Automatic conversion script
Id: cif_fix_values 3008 2015-01-20 13:52:24Z robertas 
;
_cod_original_sg_symbol_H-M 'P 21'
_cod_database_code 2013154
_cod_database_fobs_code 2013154

loop_
_symmetry_equiv_pos_as_xyz
'x, y, z'
'-x, y+1/2, -z'

loop_
_atom_site_label
_atom_site_fract_x
_atom_site_fract_y
_atom_site_fract_z
_atom_site_U_iso_or_equiv
_atom_site_adp_type
_atom_site_calc_flag
_atom_site_refinement_flags
_atom_site_occupancy
_atom_site_disorder_assembly
_atom_site_disorder_group
_atom_site_type_symbol
O1 0.1484(2) 1.16959(16) 0.46428(7) 0.0216(3) Uani d . 1 . . O
H10 0.107(4) 1.127(4) 0.5039(13) 0.032 Uiso d . 1 . . H
O2 0.4888(2) 1.04091(18) 0.38159(7) 0.0277(3) Uani d . 1 . . O
H20 0.501(4) 1.105(4) 0.4158(14) 0.042 Uiso d . 1 . . H
O3 0.4902(2) 0.21273(16) 0.08076(7) 0.0222(3) Uani d . 1 . . O
O4 0.0500(2) 0.49855(16) 0.42867(7) 0.0232(3) Uani d . 1 . . O
H40 0.081(4) 0.409(4) 0.4366(14) 0.035 Uiso d . 1 . . H
C1 0.2426(3) 0.8281(2) 0.33828(8) 0.0164(3) Uani d . 1 . . C
C2 0.3698(3) 0.8305(2) 0.28077(9) 0.0178(3) Uani d . 1 . . C
H2 0.5034 0.8960 0.2818 0.021 Uiso calc R 1 . . H
C3 0.3179(3) 0.7407(2) 0.21742(9) 0.0178(3) Uani d . 1 . . C
H3 0.1845 0.6751 0.2172 0.021 Uiso calc R 1 . . H
C4 0.4400(3) 0.7410(2) 0.15896(9) 0.0179(3) Uani d . 1 . . C
C5 0.3452(3) 0.6643(2) 0.09330(9) 0.0207(3) Uani d . 1 . . C
H5A 0.3434 0.7474 0.0561 0.025 Uiso calc R 1 . . H
H5B 0.1848 0.6328 0.1012 0.025 Uiso calc R 1 . . H
C6 0.4730(3) 0.5147(2) 0.06692(9) 0.0225(4) Uani d . 1 . . C
H6A 0.4165 0.4884 0.0194 0.027 Uiso calc R 1 . . H
H6B 0.6376 0.5407 0.0643 0.027 Uiso calc R 1 . . H
C7 0.4439(3) 0.3682(2) 0.11278(9) 0.0193(3) Uani d . 1 . . C
H7 0.5050 0.3807 0.1614 0.023 Uiso calc R 1 . . H
C8 0.2604(3) 0.2469(2) 0.10389(9) 0.0188(3) Uani d . 1 . . C
C9 0.1944(3) 0.1413(2) 0.16450(9) 0.0202(3) Uani d . 1 . . C
H9A 0.3331 0.1198 0.1934 0.024 Uiso calc R 1 . . H
H9B 0.1397 0.0356 0.1460 0.024 Uiso calc R 1 . . H
C10 0.0102(3) 0.2110(2) 0.21152(9) 0.0213(3) Uani d . 1 . . C
H10A -0.1105 0.2623 0.1821 0.026 Uiso calc R 1 . . H
H10B -0.0607 0.1209 0.2374 0.026 Uiso calc R 1 . . H
C11 0.1021(3) 0.3347(2) 0.26265(8) 0.0176(3) Uani d . 1 . . C
H11 0.2620 0.3538 0.2625 0.021 Uiso calc R 1 . . H
C12 -0.0174(3) 0.4200(2) 0.30802(8) 0.0161(3) Uani d . 1 . . C
C13 0.1040(3) 0.5352(2) 0.35744(8) 0.0159(3) Uani d . 1 . . C
H13 0.2724 0.5229 0.3518 0.019 Uiso calc R 1 . . H
C14 0.0387(3) 0.7159(2) 0.34457(8) 0.0166(3) Uani d . 1 . . C
H14A -0.0557 0.7231 0.3013 0.020 Uiso calc R 1 . . H
H14B -0.0557 0.7539 0.3834 0.020 Uiso calc R 1 . . H
C15 0.2993(3) 0.9387(2) 0.39965(9) 0.0174(3) Uani d . 1 . . C
C16 0.0945(3) 1.0506(2) 0.41186(9) 0.0196(3) Uani d . 1 . . C
H16A 0.0511 1.1062 0.3679 0.023 Uiso calc R 1 . . H
H16B -0.0374 0.9849 0.4265 0.023 Uiso calc R 1 . . H
C17 0.3673(3) 0.8410(2) 0.46431(9) 0.0234(4) Uani d . 1 . . C
H17A 0.5037 0.7764 0.4549 0.035 Uiso calc R 1 . . H
H17B 0.2418 0.7685 0.4766 0.035 Uiso calc R 1 . . H
H17C 0.4002 0.9154 0.5030 0.035 Uiso calc R 1 . . H
C18 0.6652(3) 0.8263(3) 0.15228(10) 0.0242(4) Uani d . 1 . . C
H18A 0.6443 0.9244 0.1239 0.036 Uiso calc R 1 . . H
H18B 0.7740 0.7537 0.1300 0.036 Uiso calc R 1 . . H
H18C 0.7243 0.8566 0.1986 0.036 Uiso calc R 1 . . H
C19 0.0816(3) 0.2589(3) 0.04604(10) 0.0264(4) Uani d . 1 . . C
H19A 0.1381 0.3289 0.0090 0.040 Uiso calc R 1 . . H
H19B -0.0589 0.3053 0.0644 0.040 Uiso calc R 1 . . H
H19C 0.0498 0.1503 0.0273 0.040 Uiso calc R 1 . . H
C20 -0.2726(3) 0.4094(3) 0.31326(10) 0.0249(4) Uani d . 1 . . C
H20A -0.3441 0.4950 0.2849 0.037 Uiso calc R 1 . . H
H20B -0.3154 0.4232 0.3619 0.037 Uiso calc R 1 . . H
H20C -0.3249 0.3030 0.2965 0.037 Uiso calc R 1 . . H

loop_
_atom_site_aniso_label
_atom_site_aniso_U_11
_atom_site_aniso_U_22
_atom_site_aniso_U_33
_atom_site_aniso_U_12
_atom_site_aniso_U_13
_atom_site_aniso_U_23
O1 0.0304(6) 0.0163(6) 0.0183(6) -0.0022(5) 0.0031(5) -0.0026(5)
O2 0.0275(6) 0.0277(7) 0.0281(7) -0.0116(6) 0.0086(5) -0.0081(6)
O3 0.0232(6) 0.0194(6) 0.0243(6) 0.0033(5) 0.0056(5) -0.0034(5)
O4 0.0397(7) 0.0151(6) 0.0148(6) 0.0024(6) 0.0044(5) 0.0008(5)
C1 0.0190(7) 0.0134(7) 0.0168(7) 0.0014(6) 0.0015(6) 0.0006(6)
C2 0.0198(7) 0.0143(7) 0.0194(8) -0.0003(6) 0.0020(6) 0.0011(6)
C3 0.0216(7) 0.0133(7) 0.0185(7) -0.0006(6) 0.0030(6) 0.0020(6)
C4 0.0222(7) 0.0134(7) 0.0182(8) 0.0025(6) 0.0027(6) 0.0016(6)
C5 0.0263(8) 0.0198(8) 0.0163(7) 0.0013(7) 0.0025(6) 0.0009(6)
C6 0.0298(9) 0.0195(8) 0.0186(8) -0.0001(7) 0.0078(6) -0.0016(6)
C7 0.0227(7) 0.0179(8) 0.0175(8) 0.0025(7) 0.0025(6) -0.0011(6)
C8 0.0209(7) 0.0184(8) 0.0173(7) 0.0019(6) 0.0024(6) -0.0030(6)
C9 0.0271(8) 0.0152(7) 0.0183(8) -0.0003(7) 0.0021(6) -0.0017(6)
C10 0.0232(7) 0.0220(8) 0.0189(8) -0.0055(7) 0.0039(6) -0.0049(7)
C11 0.0186(7) 0.0168(7) 0.0176(7) -0.0019(6) 0.0018(6) -0.0001(6)
C12 0.0169(7) 0.0152(7) 0.0163(7) -0.0005(6) 0.0019(5) 0.0017(6)
C13 0.0188(7) 0.0149(7) 0.0142(7) 0.0002(6) 0.0028(5) 0.0009(6)
C14 0.0183(7) 0.0140(7) 0.0175(7) 0.0005(6) 0.0030(6) 0.0006(6)
C15 0.0179(7) 0.0168(8) 0.0177(7) -0.0018(6) 0.0023(6) -0.0007(6)
C16 0.0262(8) 0.0149(7) 0.0175(7) 0.0014(7) -0.0004(6) -0.0014(6)
C17 0.0243(8) 0.0246(9) 0.0210(8) 0.0030(7) -0.0027(6) 0.0002(7)
C18 0.0253(8) 0.0261(9) 0.0215(8) -0.0014(8) 0.0080(6) -0.0003(7)
C19 0.0267(8) 0.0326(10) 0.0198(8) -0.0014(8) -0.0014(7) -0.0008(8)
C20 0.0194(8) 0.0263(9) 0.0291(9) -0.0020(7) 0.0043(7) -0.0047(8)

loop_
_atom_type_symbol
_atom_type_description
_atom_type_scat_dispersion_real
_atom_type_scat_dispersion_imag
_atom_type_scat_source
C C 0.0033 0.0016 'International Tables Vol C Tables 4.2.6.8 and 6.1.1.4'
H H 0.0000 0.0000 'International Tables Vol C Tables 4.2.6.8 and 6.1.1.4'
O O 0.0106 0.0060 'International Tables Vol C Tables 4.2.6.8 and 6.1.1.4'

loop_
_geom_angle_atom_site_label_1
_geom_angle_atom_site_label_2
_geom_angle_atom_site_label_3
_geom_angle
_geom_angle_publ_flag
C16 O1 H10 106.3(18) ?
C15 O2 H20 103.2(19) ?
C7 O3 C8 61.03(11) y
C13 O4 H40 109(2) ?
C2 C1 C14 121.70(15) ?
C2 C1 C15 120.87(15) ?
C14 C1 C15 117.42(13) ?
C1 C2 C3 124.93(16) ?
C1 C2 H2 117.5 ?
C3 C2 H2 117.5 ?
C4 C3 C2 126.54(15) ?
C4 C3 H3 116.7 ?
C2 C3 H3 116.7 ?
C3 C4 C18 123.81(16) ?
C3 C4 C5 120.45(15) ?
C18 C4 C5 115.58(14) ?
C4 C5 C6 116.15(15) ?
C4 C5 H5A 108.2 ?
C6 C5 H5A 108.2 ?
C4 C5 H5B 108.2 ?
C6 C5 H5B 108.2 ?
H5A C5 H5B 107.4 ?
C7 C6 C5 112.72(14) ?
C7 C6 H6A 109.0 ?
C5 C6 H6A 109.0 ?
C7 C6 H6B 109.0 ?
C5 C6 H6B 109.0 ?
H6A C6 H6B 107.8 ?
O3 C7 C8 59.69(11) ?
O3 C7 C6 115.67(14) ?
C8 C7 C6 124.50(16) ?
O3 C7 H7 115.0 ?
C8 C7 H7 115.0 ?
C6 C7 H7 115.0 ?
O3 C8 C7 59.28(10) ?
O3 C8 C9 112.32(14) ?
C7 C8 C9 119.92(15) ?
O3 C8 C19 114.65(14) ?
C7 C8 C19 122.09(16) ?
C9 C8 C19 114.81(15) ?
C8 C9 C10 115.79(15) ?
C8 C9 H9A 108.3 ?
C10 C9 H9A 108.3 ?
C8 C9 H9B 108.3 ?
C10 C9 H9B 108.3 ?
H9A C9 H9B 107.4 ?
C11 C10 C9 113.10(14) ?
C11 C10 H10A 109.0 ?
C9 C10 H10A 109.0 ?
C11 C10 H10B 109.0 ?
C9 C10 H10B 109.0 ?
H10A C10 H10B 107.8 ?
C12 C11 C10 126.82(15) ?
C12 C11 H11 116.6 ?
C10 C11 H11 116.6 ?
C11 C12 C20 123.48(16) ?
C11 C12 C13 119.81(14) ?
C20 C12 C13 116.71(14) ?
O4 C13 C12 110.85(13) ?
O4 C13 C14 107.00(13) ?
C12 C13 C14 112.95(13) ?
O4 C13 H13 108.6 ?
C12 C13 H13 108.6 ?
C14 C13 H13 108.6 ?
C1 C14 C13 113.82(13) ?
C1 C14 H14A 108.8 ?
C13 C14 H14A 108.8 ?
C1 C14 H14B 108.8 ?
C13 C14 H14B 108.8 ?
H14A C14 H14B 107.7 ?
O2 C15 C1 108.52(13) ?
O2 C15 C17 108.41(14) ?
C1 C15 C17 111.45(14) ?
O2 C15 C16 107.15(14) ?
C1 C15 C16 108.70(13) ?
C17 C15 C16 112.44(14) ?
O1 C16 C15 110.92(14) ?
O1 C16 H16A 109.5 ?
C15 C16 H16A 109.5 ?
O1 C16 H16B 109.5 ?
C15 C16 H16B 109.5 ?
H16A C16 H16B 108.0 ?
C15 C17 H17A 109.5 ?
C15 C17 H17B 109.5 ?
H17A C17 H17B 109.5 ?
C15 C17 H17C 109.5 ?
H17A C17 H17C 109.5 ?
H17B C17 H17C 109.5 ?
C4 C18 H18A 109.5 ?
C4 C18 H18B 109.5 ?
H18A C18 H18B 109.5 ?
C4 C18 H18C 109.5 ?
H18A C18 H18C 109.5 ?
H18B C18 H18C 109.5 ?
C8 C19 H19A 109.5 ?
C8 C19 H19B 109.5 ?
H19A C19 H19B 109.5 ?
C8 C19 H19C 109.5 ?
H19A C19 H19C 109.5 ?
H19B C19 H19C 109.5 ?
C12 C20 H20A 109.5 ?
C12 C20 H20B 109.5 ?
H20A C20 H20B 109.5 ?
C12 C20 H20C 109.5 ?
H20A C20 H20C 109.5 ?
H20B C20 H20C 109.5 ?

loop_
_geom_bond_atom_site_label_1
_geom_bond_atom_site_label_2
_geom_bond_site_symmetry_2
_geom_bond_distance
_geom_bond_publ_flag
O1 C16 . 1.436(2) y
O1 H10 . 0.88(3) ?
O2 C15 . 1.442(2) y
O2 H20 . 0.85(3) ?
O3 C7 . 1.449(2) y
O3 C8 . 1.455(2) y
O4 C13 . 1.446(2) y
O4 H40 . 0.77(3) ?
C1 C2 . 1.348(2) y
C1 C14 . 1.517(2) ?
C1 C15 . 1.522(2) ?
C2 C3 . 1.452(2) y
C2 H2 . 0.9500 ?
C3 C4 . 1.347(2) y
C3 H3 . 0.9500 ?
C4 C18 . 1.503(2) ?
C4 C5 . 1.507(2) ?
C5 C6 . 1.534(3) ?
C5 H5A . 0.9900 ?
C5 H5B . 0.9900 ?
C6 C7 . 1.506(3) ?
C6 H6A . 0.9900 ?
C6 H6B . 0.9900 ?
C7 C8 . 1.474(2) y
C7 H7 . 1.0000 ?
C8 C9 . 1.512(2) ?
C8 C19 . 1.514(2) ?
C9 C10 . 1.535(2) ?
C9 H9A . 0.9900 ?
C9 H9B . 0.9900 ?
C10 C11 . 1.506(2) ?
C10 H10A . 0.9900 ?
C10 H10B . 0.9900 ?
C11 C12 . 1.332(2) y
C11 H11 . 0.9500 ?
C12 C20 . 1.503(2) ?
C12 C13 . 1.509(2) ?
C13 C14 . 1.554(2) ?
C13 H13 . 1.0000 ?
C14 H14A . 0.9900 ?
C14 H14B . 0.9900 ?
C15 C17 . 1.527(2) ?
C15 C16 . 1.535(2) ?
C16 H16A . 0.9900 ?
C16 H16B . 0.9900 ?
C17 H17A . 0.9800 ?
C17 H17B . 0.9800 ?
C17 H17C . 0.9800 ?
C18 H18A . 0.9800 ?
C18 H18B . 0.9800 ?
C18 H18C . 0.9800 ?
C19 H19A . 0.9800 ?
C19 H19B . 0.9800 ?
C19 H19C . 0.9800 ?
C20 H20A . 0.9800 ?
C20 H20B . 0.9800 ?
C20 H20C . 0.9800 ?

loop_
_geom_hbond_atom_site_label_D
_geom_hbond_atom_site_label_H
_geom_hbond_atom_site_label_A
_geom_hbond_site_symmetry_A
_geom_hbond_distance_DH
_geom_hbond_distance_HA
_geom_hbond_distance_DA
_geom_hbond_angle_DHA
O1 H10 O4 2_556 0.88(3) 1.92(3) 2.772(2) 162(2)
O2 H20 O1 . 0.85(3) 2.35(3) 2.788(2) 113(2)
O4 H40 O1 1_545 0.77(3) 2.08(3) 2.849(2) 176(3)

loop_
_geom_torsion_atom_site_label_1
_geom_torsion_atom_site_label_2
_geom_torsion_atom_site_label_3
_geom_torsion_atom_site_label_4
_geom_torsion
_geom_torsion_publ_flag
C14 C1 C2 C3 5.8(3) y
C15 C1 C2 C3 -174.27(16) ?
C1 C2 C3 C4 179.55(18) y
C2 C3 C4 C18 5.3(3) ?
C2 C3 C4 C5 -169.72(16) y
C3 C4 C5 C6 -114.76(18) y
C18 C4 C5 C6 69.8(2) ?
C4 C5 C6 C7 70.2(2) y
C8 O3 C7 C6 -116.54(17) ?
C5 C6 C7 O3 159.82(14) ?
C5 C6 C7 C8 90.3(2) y
C7 O3 C8 C9 -112.53(16) ?
C7 O3 C8 C19 114.04(18) ?
C6 C7 C8 O3 101.96(17) ?
O3 C7 C8 C9 99.66(16) ?
C6 C7 C8 C9 -158.39(16) y
O3 C7 C8 C19 -101.55(17) ?
C6 C7 C8 C19 0.4(3) ?
O3 C8 C9 C10 155.00(14) ?
C7 C8 C9 C10 88.63(19) y
C19 C8 C9 C10 -71.6(2) ?
C8 C9 C10 C11 -79.6(2) y
C9 C10 C11 C12 177.26(17) ?
C10 C11 C12 C20 -2.4(3) ?
C10 C11 C12 C13 177.84(16) y
C11 C12 C13 O4 -124.92(17) ?
C20 C12 C13 O4 55.3(2) ?
C11 C12 C13 C14 115.01(17) y
C20 C12 C13 C14 -64.79(19) ?
C2 C1 C14 C13 74.7(2) y
C15 C1 C14 C13 -105.30(16) ?
O4 C13 C14 C1 108.29(15) ?
C12 C13 C14 C1 -129.46(14) y
C2 C1 C15 O2 3.3(2) y
C14 C1 C15 O2 -176.73(14) ?
C2 C1 C15 C17 -116.01(17) ?
C14 C1 C15 C17 63.96(18) ?
C2 C1 C15 C16 119.52(17) ?
C14 C1 C15 C16 -60.51(18) ?
O2 C15 C16 O1 -56.53(17) y
C1 C15 C16 O1 -173.63(13) ?
C17 C15 C16 O1 62.49(19) ?

loop_
_cod_related_entry_id
_cod_related_entry_database
_cod_related_entry_code
1 ChemSpider 30652355
